data_4069195
loop_
_publ_author_name
'Li, Ling'
'Brennessel, William W.'
'Jones, William D.'

_publ_section_title
;
 C&#x2212;H Activation of Phenyl Imines and 2-Phenylpyridines with
 [Cp*MCl2]2(M = Ir, Rh): Regioselectivity, Kinetics, and Mechanism
;
_journal_issue 12
_journal_name_full Organometallics
_journal_page_first 3492
_journal_paper_doi 10.1021/om9000742
_journal_volume 28
_journal_year 2009
_chemical_formula_moiety 'C24 H27 Cl Ir N'
_chemical_formula_sum 'C24 H27 Cl Ir N'
_chemical_formula_weight 557.12
_chemical_name_common jonll31
_chemical_name_systematic
;
  ?
;
_space_group_IT_number 14
_symmetry_cell_setting monoclinic
_symmetry_space_group_name_Hall '-P 2yn'
_symmetry_space_group_name_H-M 'P 1 21/n 1'
_atom_sites_solution_hydrogens geom
_atom_sites_solution_primary direct
_atom_sites_solution_secondary difmap
_audit_creation_method SHELXL-97
_cell_angle_alpha 90.00
_cell_angle_beta 101.987(1)
_cell_angle_gamma 90.00
_cell_formula_units_Z 4
_cell_length_a 7.5379(6)
_cell_length_b 15.6736(13)
_cell_length_c 17.8344(15)
_cell_measurement_reflns_used 4003
_cell_measurement_temperature 100.0(1)
_cell_measurement_theta_max 32.94
_cell_measurement_theta_min 2.67
_cell_volume 2061.1(3)
_computing_cell_refinement 'SAINT (Bruker, 2006)'
_computing_data_collection 'APEX2 (Bruker, 2006)'
_computing_data_reduction 'SAINT (Bruker, 2006)'
_computing_molecular_graphics 'SHELXTL (Bruker, 2000)'
_computing_publication_material 'SHELXTL (Bruker, 2000)'
_computing_structure_refinement 'SHELXL-97 (Sheldrick, 1997)'
_computing_structure_solution 'SIR97 (Altomare et al., 1999)'
_diffrn_ambient_temperature 100.0(1)
_diffrn_measured_fraction_theta_full 0.992
_diffrn_measured_fraction_theta_max 0.992
_diffrn_measurement_device_type 'Bruker SMART APEX II CCD Platform'
_diffrn_measurement_method 'area detector, \w scans per \f'
_diffrn_radiation_monochromator graphite
_diffrn_radiation_source 'fine-focus sealed tube'
_diffrn_radiation_type MoK\a
_diffrn_radiation_wavelength 0.71073
_diffrn_reflns_av_R_equivalents 0.0477
_diffrn_reflns_av_sigmaI/netI 0.0378
_diffrn_reflns_limit_h_max 11
_diffrn_reflns_limit_h_min -11
_diffrn_reflns_limit_k_max 23
_diffrn_reflns_limit_k_min -23
_diffrn_reflns_limit_l_max 27
_diffrn_reflns_limit_l_min -26
_diffrn_reflns_number 36893
_diffrn_reflns_theta_full 32.58
_diffrn_reflns_theta_max 32.58
_diffrn_reflns_theta_min 1.75
_exptl_absorpt_coefficient_mu 6.616
_exptl_absorpt_correction_T_max 0.4540
_exptl_absorpt_correction_T_min 0.3774
_exptl_absorpt_correction_type multi-scan
_exptl_absorpt_process_details 'SADABS (Sheldrick, 2007)'
_exptl_crystal_colour red
_exptl_crystal_density_diffrn 1.795
_exptl_crystal_density_method 'not measured'
_exptl_crystal_description block
_exptl_crystal_F_000 1088
_exptl_crystal_size_max 0.16
_exptl_crystal_size_mid 0.16
_exptl_crystal_size_min 0.12
_refine_diff_density_max 2.419
_refine_diff_density_min -1.468
_refine_diff_density_rms 0.155
_refine_ls_extinction_method none
_refine_ls_goodness_of_fit_ref 1.038
_refine_ls_hydrogen_treatment constr
_refine_ls_matrix_type full
_refine_ls_number_parameters 250
_refine_ls_number_reflns 7452
_refine_ls_number_restraints 0
_refine_ls_restrained_S_all 1.038
_refine_ls_R_factor_all 0.0372
_refine_ls_R_factor_gt 0.0261
_refine_ls_shift/su_max 0.004
_refine_ls_shift/su_mean 0.000
_refine_ls_structure_factor_coef Fsqd
_refine_ls_weighting_details 'calc w=1/[\s^2^(Fo^2^)+(0.0189P)^2^+1.0341P] where P=(Fo^2^+2Fc^2^)/3'
_refine_ls_weighting_scheme calc
_refine_ls_wR_factor_gt 0.0503
_refine_ls_wR_factor_ref 0.0541
_reflns_number_gt 6074
_reflns_number_total 7452
_reflns_threshold_expression >2sigma(I)
_cod_data_source_file om9000742_si_002.cif
_cod_data_source_block jonll31_2d
_cod_database_code 4069195

loop_
_symmetry_equiv_pos_as_xyz
'x, y, z'
'-x+1/2, y+1/2, -z+1/2'
'-x, -y, -z'
'x-1/2, -y-1/2, z-1/2'

loop_
_atom_site_label
_atom_site_type_symbol
_atom_site_fract_x
_atom_site_fract_y
_atom_site_fract_z
_atom_site_U_iso_or_equiv
_atom_site_adp_type
_atom_site_occupancy
_atom_site_symmetry_multiplicity
_atom_site_calc_flag
_atom_site_refinement_flags
Ir1 Ir 0.876556(13) 0.804112(6) 0.246344(5) 0.01399(3) Uani 1 1 d .
Cl1 Cl 1.16474(8) 0.74029(4) 0.24339(4) 0.01942(13) Uani 1 1 d .
N1 N 0.9399(3) 0.89411(14) 0.16911(12) 0.0150(4) Uani 1 1 d .
C1 C 1.0186(3) 0.89426(17) 0.31781(15) 0.0164(5) Uani 1 1 d .
C2 C 1.0664(4) 0.89502(18) 0.39767(16) 0.0221(6) Uani 1 1 d .
H2A H 1.0270 0.8498 0.4257 0.026 Uiso 1 1 calc R
C3 C 1.1710(4) 0.96075(19) 0.43750(16) 0.0225(6) Uani 1 1 d .
H3A H 1.1978 0.9599 0.4920 0.027 Uiso 1 1 calc R
C4 C 1.2372(4) 1.02755(18) 0.39955(16) 0.0206(5) Uani 1 1 d .
C5 C 1.1927(4) 1.02840(17) 0.32021(16) 0.0180(5) Uani 1 1 d .
H5A H 1.2348 1.0733 0.2927 0.022 Uiso 1 1 calc R
C6 C 1.0854(3) 0.96303(17) 0.28045(15) 0.0162(5) Uani 1 1 d .
C7 C 1.0363(3) 0.95879(16) 0.19844(15) 0.0160(5) Uani 1 1 d .
H7A H 1.0730 1.0016 0.1671 0.019 Uiso 1 1 calc R
C8 C 0.8851(3) 0.88747(17) 0.08760(15) 0.0174(5) Uani 1 1 d .
C9 C 0.7975(4) 0.95526(19) 0.04448(16) 0.0228(6) Uani 1 1 d .
H9A H 0.7750 1.0069 0.0689 0.027 Uiso 1 1 calc R
C10 C 0.7435(4) 0.9465(2) -0.03439(17) 0.0281(7) Uani 1 1 d .
H10A H 0.6832 0.9923 -0.0641 0.034 Uiso 1 1 calc R
C11 C 0.7769(4) 0.8715(2) -0.07030(17) 0.0286(7) Uani 1 1 d .
H11A H 0.7408 0.8662 -0.1244 0.034 Uiso 1 1 calc R
C12 C 0.8626(4) 0.8045(2) -0.02725(17) 0.0256(6) Uani 1 1 d .
H12A H 0.8845 0.7530 -0.0518 0.031 Uiso 1 1 calc R
C13 C 0.9172(4) 0.81190(18) 0.05171(16) 0.0211(5) Uani 1 1 d .
H13A H 0.9761 0.7656 0.0811 0.025 Uiso 1 1 calc R
C14 C 0.5843(4) 0.79740(19) 0.20414(17) 0.0237(6) Uani 1 1 d .
C15 C 0.6263(3) 0.80572(17) 0.28666(16) 0.0175(5) Uani 1 1 d .
C16 C 0.7303(3) 0.73166(17) 0.31772(16) 0.0175(5) Uani 1 1 d .
C17 C 0.7455(4) 0.67733(17) 0.25378(18) 0.0224(6) Uani 1 1 d .
C18 C 0.6563(4) 0.7172(2) 0.18443(17) 0.0267(6) Uani 1 1 d .
C19 C 0.4726(4) 0.8583(2) 0.14976(19) 0.0346(8) Uani 1 1 d .
H19A H 0.3446 0.8420 0.1418 0.052 Uiso 1 1 calc R
H19B H 0.5115 0.8568 0.1006 0.052 Uiso 1 1 calc R
H19C H 0.4883 0.9161 0.1711 0.052 Uiso 1 1 calc R
C20 C 0.5610(4) 0.87477(19) 0.33194(18) 0.0250(6) Uani 1 1 d .
H20A H 0.4502 0.8560 0.3477 0.038 Uiso 1 1 calc R
H20B H 0.5352 0.9262 0.3003 0.038 Uiso 1 1 calc R
H20C H 0.6546 0.8874 0.3775 0.038 Uiso 1 1 calc R
C21 C 0.7837(4) 0.7082(2) 0.40067(17) 0.0260(6) Uani 1 1 d .
H21A H 0.6935 0.6690 0.4138 0.039 Uiso 1 1 calc R
H21B H 0.7900 0.7598 0.4321 0.039 Uiso 1 1 calc R
H21C H 0.9027 0.6803 0.4104 0.039 Uiso 1 1 calc R
C22 C 0.8408(4) 0.59306(19) 0.2594(2) 0.0355(8) Uani 1 1 d .
H22A H 0.7511 0.5472 0.2472 0.053 Uiso 1 1 calc R
H22B H 0.9114 0.5852 0.3117 0.053 Uiso 1 1 calc R
H22C H 0.9222 0.5916 0.2231 0.053 Uiso 1 1 calc R
C23 C 0.6318(5) 0.6779(3) 0.1065(2) 0.0458(10) Uani 1 1 d .
H23A H 0.5348 0.6353 0.1001 0.069 Uiso 1 1 calc R
H23C H 0.7451 0.6504 0.1009 0.069 Uiso 1 1 calc R
H23D H 0.5996 0.7223 0.0673 0.069 Uiso 1 1 calc R
C24 C 1.3531(4) 1.09743(19) 0.44312(17) 0.0282(7) Uani 1 1 d .
H24C H 1.3982 1.1345 0.4069 0.042 Uiso 1 1 calc R
H24D H 1.4559 1.0719 0.4788 0.042 Uiso 1 1 calc R
H24A H 1.2803 1.1312 0.4719 0.042 Uiso 1 1 calc R

loop_
_atom_site_aniso_label
_atom_site_aniso_U_11
_atom_site_aniso_U_22
_atom_site_aniso_U_33
_atom_site_aniso_U_23
_atom_site_aniso_U_13
_atom_site_aniso_U_12
Ir1 0.01252(5) 0.01456(5) 0.01530(5) 0.00000(4) 0.00387(3) -0.00176(4)
Cl1 0.0154(3) 0.0183(3) 0.0251(3) 0.0021(2) 0.0053(2) 0.0008(2)
N1 0.0145(10) 0.0159(10) 0.0156(10) 0.0005(8) 0.0055(8) -0.0001(8)
C1 0.0126(11) 0.0184(13) 0.0184(12) -0.0008(10) 0.0033(9) -0.0004(9)
C2 0.0228(14) 0.0233(14) 0.0200(13) -0.0002(11) 0.0044(11) -0.0028(11)
C3 0.0236(14) 0.0258(15) 0.0180(13) -0.0015(11) 0.0043(11) 0.0000(12)
C4 0.0186(13) 0.0183(13) 0.0240(14) -0.0051(11) 0.0022(10) 0.0006(10)
C5 0.0171(12) 0.0151(12) 0.0223(13) 0.0005(10) 0.0050(10) -0.0009(10)
C6 0.0155(12) 0.0153(12) 0.0185(12) -0.0016(10) 0.0055(10) -0.0003(9)
C7 0.0153(12) 0.0135(12) 0.0199(12) 0.0019(9) 0.0054(10) -0.0019(9)
C8 0.0160(12) 0.0208(13) 0.0162(12) 0.0000(10) 0.0055(10) -0.0042(10)
C9 0.0272(15) 0.0214(14) 0.0197(13) 0.0022(11) 0.0045(11) 0.0024(11)
C10 0.0310(16) 0.0313(17) 0.0209(14) 0.0081(12) 0.0027(12) 0.0032(13)
C11 0.0256(15) 0.0435(19) 0.0170(13) -0.0007(13) 0.0049(11) -0.0107(14)
C12 0.0277(15) 0.0286(15) 0.0218(13) -0.0080(12) 0.0086(11) -0.0072(12)
C13 0.0221(13) 0.0207(14) 0.0204(13) -0.0008(11) 0.0043(10) 0.0005(11)
C14 0.0137(12) 0.0317(16) 0.0243(14) 0.0062(12) 0.0010(10) -0.0061(11)
C15 0.0130(11) 0.0168(12) 0.0232(13) 0.0040(10) 0.0055(9) -0.0004(10)
C16 0.0130(11) 0.0155(12) 0.0247(13) 0.0025(10) 0.0056(10) -0.0017(9)
C17 0.0187(13) 0.0174(13) 0.0343(16) -0.0038(11) 0.0129(11) -0.0057(10)
C18 0.0235(15) 0.0328(16) 0.0256(15) -0.0081(12) 0.0090(12) -0.0152(12)
C19 0.0162(14) 0.053(2) 0.0324(17) 0.0207(16) -0.0001(12) -0.0024(14)
C20 0.0221(14) 0.0210(14) 0.0354(16) 0.0000(12) 0.0142(12) 0.0008(11)
C21 0.0188(13) 0.0322(17) 0.0276(15) 0.0100(12) 0.0064(11) 0.0001(12)
C22 0.0322(17) 0.0120(13) 0.065(2) -0.0054(14) 0.0155(16) -0.0081(12)
C23 0.043(2) 0.063(3) 0.0357(19) -0.0227(18) 0.0168(16) -0.0343(19)
C24 0.0319(16) 0.0240(15) 0.0256(15) -0.0061(12) -0.0012(12) -0.0103(13)

loop_
_atom_type_symbol
_atom_type_description
_atom_type_scat_dispersion_real
_atom_type_scat_dispersion_imag
_atom_type_scat_source
C C 0.0033 0.0016 'International Tables Vol C Tables 4.2.6.8 and 6.1.1.4'
H H 0.0000 0.0000 'International Tables Vol C Tables 4.2.6.8 and 6.1.1.4'
N N 0.0061 0.0033 'International Tables Vol C Tables 4.2.6.8 and 6.1.1.4'
Cl Cl 0.1484 0.1585 'International Tables Vol C Tables 4.2.6.8 and 6.1.1.4'
Ir Ir -1.4442 7.9887 'International Tables Vol C Tables 4.2.6.8 and 6.1.1.4'

loop_
_geom_angle_atom_site_label_1
_geom_angle_atom_site_label_2
_geom_angle_atom_site_label_3
_geom_angle
C1 Ir1 N1 77.50(9)
C1 Ir1 C15 99.50(10)
N1 Ir1 C15 123.14(9)
C1 Ir1 C16 105.04(10)
N1 Ir1 C16 162.02(9)
C15 Ir1 C16 39.06(10)
C1 Ir1 C14 127.49(11)
N1 Ir1 C14 99.07(10)
C15 Ir1 C14 38.99(11)
C16 Ir1 C14 64.96(10)
C1 Ir1 C17 139.13(11)
N1 Ir1 C17 143.28(10)
C15 Ir1 C17 64.04(10)
C16 Ir1 C17 38.31(10)
C14 Ir1 C17 63.25(11)
C1 Ir1 C18 163.50(11)
N1 Ir1 C18 109.29(10)
C15 Ir1 C18 64.09(11)
C16 Ir1 C18 63.80(11)
C14 Ir1 C18 37.93(11)
C17 Ir1 C18 37.01(12)
C1 Ir1 Cl1 86.71(7)
N1 Ir1 Cl1 86.29(6)
C15 Ir1 Cl1 150.56(7)
C16 Ir1 Cl1 111.52(7)
C14 Ir1 Cl1 145.78(9)
C17 Ir1 Cl1 92.51(8)
C18 Ir1 Cl1 108.39(9)
C7 N1 C8 119.2(2)
C7 N1 Ir1 116.60(17)
C8 N1 Ir1 124.20(16)
C2 C1 C6 115.7(2)
C2 C1 Ir1 129.2(2)
C6 C1 Ir1 115.08(18)
C1 C2 C3 121.6(3)
C1 C2 H2A 119.2
C3 C2 H2A 119.2
C4 C3 C2 121.8(3)
C4 C3 H3A 119.1
C2 C3 H3A 119.1
C5 C4 C3 117.9(3)
C5 C4 C24 120.6(3)
C3 C4 C24 121.4(3)
C4 C5 C6 120.1(3)
C4 C5 H5A 120.0
C6 C5 H5A 120.0
C5 C6 C1 122.9(2)
C5 C6 C7 123.3(2)
C1 C6 C7 113.8(2)
N1 C7 C6 116.9(2)
N1 C7 H7A 121.5
C6 C7 H7A 121.5
C13 C8 C9 120.2(3)
C13 C8 N1 119.2(2)
C9 C8 N1 120.6(2)
C10 C9 C8 119.3(3)
C10 C9 H9A 120.3
C8 C9 H9A 120.3
C11 C10 C9 120.6(3)
C11 C10 H10A 119.7
C9 C10 H10A 119.7
C12 C11 C10 119.8(3)
C12 C11 H11A 120.1
C10 C11 H11A 120.1
C11 C12 C13 120.5(3)
C11 C12 H12A 119.7
C13 C12 H12A 119.7
C12 C13 C8 119.6(3)
C12 C13 H13A 120.2
C8 C13 H13A 120.2
C18 C14 C15 108.3(3)
C18 C14 C19 126.2(3)
C15 C14 C19 125.4(3)
C18 C14 Ir1 73.82(17)
C15 C14 Ir1 69.63(15)
C19 C14 Ir1 126.0(2)
C16 C15 C14 107.7(2)
C16 C15 C20 126.0(3)
C14 C15 C20 126.1(3)
C16 C15 Ir1 71.07(14)
C14 C15 Ir1 71.39(16)
C20 C15 Ir1 126.80(19)
C15 C16 C17 107.2(2)
C15 C16 C21 126.1(3)
C17 C16 C21 125.8(3)
C15 C16 Ir1 69.88(14)
C17 C16 Ir1 73.30(15)
C21 C16 Ir1 130.07(19)
C18 C17 C16 109.0(3)
C18 C17 C22 125.4(3)
C16 C17 C22 125.6(3)
C18 C17 Ir1 72.11(16)
C16 C17 Ir1 68.40(15)
C22 C17 Ir1 125.2(2)
C17 C18 C14 107.7(2)
C17 C18 C23 124.8(3)
C14 C18 C23 127.3(3)
C17 C18 Ir1 70.88(16)
C14 C18 Ir1 68.25(15)
C23 C18 Ir1 129.8(2)
C14 C19 H19A 109.5
C14 C19 H19B 109.5
H19A C19 H19B 109.5
C14 C19 H19C 109.5
H19A C19 H19C 109.5
H19B C19 H19C 109.5
C15 C20 H20A 109.5
C15 C20 H20B 109.5
H20A C20 H20B 109.5
C15 C20 H20C 109.5
H20A C20 H20C 109.5
H20B C20 H20C 109.5
C16 C21 H21A 109.5
C16 C21 H21B 109.5
H21A C21 H21B 109.5
C16 C21 H21C 109.5
H21A C21 H21C 109.5
H21B C21 H21C 109.5
C17 C22 H22A 109.5
C17 C22 H22B 109.5
H22A C22 H22B 109.5
C17 C22 H22C 109.5
H22A C22 H22C 109.5
H22B C22 H22C 109.5
C18 C23 H23A 109.5
C18 C23 H23C 109.5
H23A C23 H23C 109.5
C18 C23 H23D 109.5
H23A C23 H23D 109.5
H23C C23 H23D 109.5
C4 C24 H24C 109.5
C4 C24 H24D 109.5
H24C C24 H24D 109.5
C4 C24 H24A 109.5
H24C C24 H24A 109.5
H24D C24 H24A 109.5

loop_
_geom_bond_atom_site_label_1
_geom_bond_atom_site_label_2
_geom_bond_distance
Ir1 C1 2.049(3)
Ir1 N1 2.095(2)
Ir1 C15 2.154(3)
Ir1 C16 2.170(3)
Ir1 C14 2.177(3)
Ir1 C17 2.235(3)
Ir1 C18 2.251(3)
Ir1 Cl1 2.4020(7)
N1 C7 1.293(3)
N1 C8 1.430(3)
C1 C2 1.395(4)
C1 C6 1.414(4)
C2 C3 1.398(4)
C2 H2A 0.9500
C3 C4 1.394(4)
C3 H3A 0.9500
C4 C5 1.385(4)
C4 C24 1.511(4)
C5 C6 1.403(4)
C5 H5A 0.9500
C6 C7 1.434(4)
C7 H7A 0.9500
C8 C13 1.391(4)
C8 C9 1.395(4)
C9 C10 1.388(4)
C9 H9A 0.9500
C10 C11 1.387(4)
C10 H10A 0.9500
C11 C12 1.379(4)
C11 H11A 0.9500
C12 C13 1.387(4)
C12 H12A 0.9500
C13 H13A 0.9500
C14 C18 1.441(4)
C14 C15 1.446(4)
C14 C19 1.490(4)
C15 C16 1.445(4)
C15 C20 1.494(4)
C16 C17 1.447(4)
C16 C21 1.496(4)
C17 C18 1.424(4)
C17 C22 1.497(4)
C18 C23 1.497(4)
C19 H19A 0.9800
C19 H19B 0.9800
C19 H19C 0.9800
C20 H20A 0.9800
C20 H20B 0.9800
C20 H20C 0.9800
C21 H21A 0.9800
C21 H21B 0.9800
C21 H21C 0.9800
C22 H22A 0.9800
C22 H22B 0.9800
C22 H22C 0.9800
C23 H23A 0.9800
C23 H23C 0.9800
C23 H23D 0.9800
C24 H24C 0.9800
C24 H24D 0.9800
C24 H24A 0.9800

loop_
_geom_torsion_atom_site_label_1
_geom_torsion_atom_site_label_2
_geom_torsion_atom_site_label_3
_geom_torsion_atom_site_label_4
_geom_torsion
C1 Ir1 N1 C7 1.99(19)
C15 Ir1 N1 C7 95.3(2)
C16 Ir1 N1 C7 102.2(3)
C14 Ir1 N1 C7 128.6(2)
C17 Ir1 N1 C7 -174.69(19)
C18 Ir1 N1 C7 166.34(19)
Cl1 Ir1 N1 C7 -85.47(19)
C1 Ir1 N1 C8 -178.7(2)
C15 Ir1 N1 C8 -85.4(2)
C16 Ir1 N1 C8 -78.4(4)
C14 Ir1 N1 C8 -52.1(2)
C17 Ir1 N1 C8 4.6(3)
C18 Ir1 N1 C8 -14.3(2)
Cl1 Ir1 N1 C8 93.87(19)
N1 Ir1 C1 C2 -178.3(3)
C15 Ir1 C1 C2 59.6(3)
C16 Ir1 C1 C2 20.0(3)
C14 Ir1 C1 C2 89.8(3)
C17 Ir1 C1 C2 -1.4(3)
C18 Ir1 C1 C2 65.4(5)
Cl1 Ir1 C1 C2 -91.4(2)
N1 Ir1 C1 C6 -2.04(18)
C15 Ir1 C1 C6 -124.09(19)
C16 Ir1 C1 C6 -163.71(19)
C14 Ir1 C1 C6 -94.0(2)
C17 Ir1 C1 C6 174.92(17)
C18 Ir1 C1 C6 -118.4(4)
Cl1 Ir1 C1 C6 84.88(19)
C6 C1 C2 C3 1.1(4)
Ir1 C1 C2 C3 177.4(2)
C1 C2 C3 C4 -1.9(4)
C2 C3 C4 C5 1.5(4)
C2 C3 C4 C24 -178.8(3)
C3 C4 C5 C6 -0.5(4)
C24 C4 C5 C6 179.8(3)
C4 C5 C6 C1 -0.2(4)
C4 C5 C6 C7 -178.9(2)
C2 C1 C6 C5 -0.1(4)
Ir1 C1 C6 C5 -176.9(2)
C2 C1 C6 C7 178.7(2)
Ir1 C1 C6 C7 1.9(3)
C8 N1 C7 C6 179.1(2)
Ir1 N1 C7 C6 -1.5(3)
C5 C6 C7 N1 178.6(2)
C1 C6 C7 N1 -0.2(3)
C7 N1 C8 C13 128.9(3)
Ir1 N1 C8 C13 -50.4(3)
C7 N1 C8 C9 -52.2(3)
Ir1 N1 C8 C9 128.5(2)
C13 C8 C9 C10 -0.2(4)
N1 C8 C9 C10 -179.1(3)
C8 C9 C10 C11 -0.4(5)
C9 C10 C11 C12 0.7(5)
C10 C11 C12 C13 -0.5(5)
C11 C12 C13 C8 0.0(4)
C9 C8 C13 C12 0.4(4)
N1 C8 C13 C12 179.3(2)
C1 Ir1 C14 C18 -169.00(16)
N1 Ir1 C14 C18 109.84(17)
C15 Ir1 C14 C18 -117.1(2)
C16 Ir1 C14 C18 -78.84(18)
C17 Ir1 C14 C18 -36.10(17)
Cl1 Ir1 C14 C18 13.1(2)
C1 Ir1 C14 C15 -51.9(2)
N1 Ir1 C14 C15 -133.05(16)
C16 Ir1 C14 C15 38.26(15)
C17 Ir1 C14 C15 81.00(17)
C18 Ir1 C14 C15 117.1(2)
Cl1 Ir1 C14 C15 130.16(15)
C1 Ir1 C14 C19 67.7(3)
N1 Ir1 C14 C19 -13.4(3)
C15 Ir1 C14 C19 119.6(4)
C16 Ir1 C14 C19 157.9(3)
C17 Ir1 C14 C19 -159.4(3)
C18 Ir1 C14 C19 -123.3(4)
Cl1 Ir1 C14 C19 -110.2(3)
C18 C14 C15 C16 2.0(3)
C19 C14 C15 C16 177.4(3)
Ir1 C14 C15 C16 -62.16(18)
C18 C14 C15 C20 -173.4(2)
C19 C14 C15 C20 2.1(5)
Ir1 C14 C15 C20 122.5(3)
C18 C14 C15 Ir1 64.18(19)
C19 C14 C15 Ir1 -120.4(3)
C1 Ir1 C15 C16 -102.21(16)
N1 Ir1 C15 C16 176.58(14)
C14 Ir1 C15 C16 117.1(2)
C17 Ir1 C15 C16 38.27(16)
C18 Ir1 C15 C16 79.60(18)
Cl1 Ir1 C15 C16 -1.9(3)
C1 Ir1 C15 C14 140.73(17)
N1 Ir1 C15 C14 59.52(19)
C16 Ir1 C15 C14 -117.1(2)
C17 Ir1 C15 C14 -78.80(18)
C18 Ir1 C15 C14 -37.47(17)
Cl1 Ir1 C15 C14 -119.01(17)
C1 Ir1 C15 C20 19.1(3)
N1 Ir1 C15 C20 -62.1(3)
C16 Ir1 C15 C20 121.3(3)
C14 Ir1 C15 C20 -121.6(3)
C17 Ir1 C15 C20 159.6(3)
C18 Ir1 C15 C20 -159.1(3)
Cl1 Ir1 C15 C20 119.4(2)
C14 C15 C16 C17 -1.9(3)
C20 C15 C16 C17 173.5(2)
Ir1 C15 C16 C17 -64.27(18)
C14 C15 C16 C21 -172.1(3)
C20 C15 C16 C21 3.3(4)
Ir1 C15 C16 C21 125.5(3)
C14 C15 C16 Ir1 62.36(19)
C20 C15 C16 Ir1 -122.3(3)
C1 Ir1 C16 C15 86.56(17)
N1 Ir1 C16 C15 -9.3(4)
C14 Ir1 C16 C15 -38.20(17)
C17 Ir1 C16 C15 -116.1(2)
C18 Ir1 C16 C15 -80.43(18)
Cl1 Ir1 C16 C15 178.97(13)
C1 Ir1 C16 C17 -157.38(16)
N1 Ir1 C16 C17 106.8(3)
C15 Ir1 C16 C17 116.1(2)
C14 Ir1 C16 C17 77.87(18)
C18 Ir1 C16 C17 35.63(17)
Cl1 Ir1 C16 C17 -64.97(17)
C1 Ir1 C16 C21 -34.3(3)
N1 Ir1 C16 C21 -130.1(3)
C15 Ir1 C16 C21 -120.8(3)
C14 Ir1 C16 C21 -159.0(3)
C17 Ir1 C16 C21 123.1(3)
C18 Ir1 C16 C21 158.7(3)
Cl1 Ir1 C16 C21 58.1(3)
C15 C16 C17 C18 1.1(3)
C21 C16 C17 C18 171.3(3)
Ir1 C16 C17 C18 -60.9(2)
C15 C16 C17 C22 -179.3(3)
C21 C16 C17 C22 -9.1(4)
Ir1 C16 C17 C22 118.7(3)
C15 C16 C17 Ir1 62.02(17)
C21 C16 C17 Ir1 -127.8(3)
C1 Ir1 C17 C18 154.32(18)
N1 Ir1 C17 C18 -30.6(2)
C15 Ir1 C17 C18 80.71(18)
C16 Ir1 C17 C18 119.7(2)
C14 Ir1 C17 C18 36.99(17)
Cl1 Ir1 C17 C18 -117.80(16)
C1 Ir1 C17 C16 34.6(2)
N1 Ir1 C17 C16 -150.37(16)
C15 Ir1 C17 C16 -39.02(15)
C14 Ir1 C17 C16 -82.74(17)
C18 Ir1 C17 C16 -119.7(2)
Cl1 Ir1 C17 C16 122.47(15)
C1 Ir1 C17 C22 -84.5(3)
N1 Ir1 C17 C22 90.5(3)
C15 Ir1 C17 C22 -158.1(3)
C16 Ir1 C17 C22 -119.1(3)
C14 Ir1 C17 C22 158.1(3)
C18 Ir1 C17 C22 121.2(3)
Cl1 Ir1 C17 C22 3.4(3)
C16 C17 C18 C14 0.2(3)
C22 C17 C18 C14 -179.4(3)
Ir1 C17 C18 C14 -58.48(19)
C16 C17 C18 C23 -175.6(3)
C22 C17 C18 C23 4.8(5)
Ir1 C17 C18 C23 125.8(3)
C16 C17 C18 Ir1 58.64(19)
C22 C17 C18 Ir1 -121.0(3)
C15 C14 C18 C17 -1.4(3)
C19 C14 C18 C17 -176.7(3)
Ir1 C14 C18 C17 60.1(2)
C15 C14 C18 C23 174.2(3)
C19 C14 C18 C23 -1.1(5)
Ir1 C14 C18 C23 -124.3(3)
C15 C14 C18 Ir1 -61.49(19)
C19 C14 C18 Ir1 123.1(3)
C1 Ir1 C18 C17 -86.8(4)
N1 Ir1 C18 C17 161.16(16)
C15 Ir1 C18 C17 -80.55(17)
C16 Ir1 C18 C17 -36.86(16)
C14 Ir1 C18 C17 -119.1(2)
Cl1 Ir1 C18 C17 68.63(17)
C1 Ir1 C18 C14 32.2(5)
N1 Ir1 C18 C14 -79.78(17)
C15 Ir1 C18 C14 38.51(16)
C16 Ir1 C18 C14 82.19(18)
C17 Ir1 C18 C14 119.1(2)
Cl1 Ir1 C18 C14 -172.31(15)
C1 Ir1 C18 C23 153.3(4)
N1 Ir1 C18 C23 41.3(4)
C15 Ir1 C18 C23 159.6(4)
C16 Ir1 C18 C23 -156.7(4)
C14 Ir1 C18 C23 121.1(4)
C17 Ir1 C18 C23 -119.9(4)
Cl1 Ir1 C18 C23 -51.2(4)
